data_7061944
loop_
_publ_author_name
'Xu, Songsong'
'Shao, Yingbo'
'Zheng, Hanliang'
'Leng, Xuebing'
'Xue, Xiao-Song'
'Shen, Qilong'

_publ_section_title
;
 Preparation, characterization and reactivity of trifluoromethoxy
 palladium(ii) complexes
;
_journal_issue 43
_journal_name_full 'New Journal of Chemistry'
_journal_page_first 20760
_journal_page_last 20767
_journal_paper_doi 10.1039/D2NJ04198G
_journal_volume 46
_journal_year 2022
_chemical_formula_moiety 'C14 H20 F6 N2 O Pd'
_chemical_formula_sum 'C14 H20 F6 N2 O Pd'
_chemical_formula_weight 452.72
_space_group_crystal_system tetragonal
_space_group_IT_number 110
_space_group_name_Hall 'I 4bw -2c'
_space_group_name_H-M_alt 'I 41 c d'
_atom_sites_solution_hydrogens geom
_audit_creation_date 2022-09-22
_audit_creation_method
;
Olex2 1.5
(compiled 2022.04.07 svn.rca3783a0 for OlexSys, GUI svn.r6498)
;
_audit_update_record
;
2022-09-25 deposited with the CCDC.	2022-09-27 downloaded from the CCDC.
;
_cell_angle_alpha 90
_cell_angle_beta 90
_cell_angle_gamma 90
_cell_formula_units_Z 16
_cell_length_a 22.1489(5)
_cell_length_b 22.1489(5)
_cell_length_c 14.1421(3)
_cell_measurement_reflns_used 9932
_cell_measurement_temperature 193(2)
_cell_measurement_theta_max 54.930
_cell_measurement_theta_min 5.021
_cell_volume 6937.7(3)
_computing_cell_refinement 'Bruker SAINT'
_computing_data_collection 'Bruker APEX2'
_computing_data_reduction 'Bruker SAINT'
_computing_molecular_graphics 'Olex2 1.5 (Dolomanov et al., 2009)'
_computing_publication_material 'Olex2 1.5 (Dolomanov et al., 2009)'
_computing_structure_refinement 'SHELXL 2018/3 (Sheldrick, 2015)'
_computing_structure_solution 'SHELXS-97 (Sheldrick 2008)'
_diffrn_ambient_temperature 193.00
_diffrn_measured_fraction_theta_full 0.995
_diffrn_measured_fraction_theta_max 0.996
_diffrn_measurement_device_type 'Bruker APEX-II CCD'
_diffrn_measurement_method '\f and \w scans'
_diffrn_radiation_type MoK\a
_diffrn_radiation_wavelength 0.71073
_diffrn_reflns_av_R_equivalents 0.0249
_diffrn_reflns_av_unetI/netI 0.0219
_diffrn_reflns_Laue_measured_fraction_full 0.995
_diffrn_reflns_Laue_measured_fraction_max 0.996
_diffrn_reflns_limit_h_max 23
_diffrn_reflns_limit_h_min -27
_diffrn_reflns_limit_k_max 27
_diffrn_reflns_limit_k_min -22
_diffrn_reflns_limit_l_max 17
_diffrn_reflns_limit_l_min -17
_diffrn_reflns_number 16497
_diffrn_reflns_point_group_measured_fraction_full 0.995
_diffrn_reflns_point_group_measured_fraction_max 0.996
_diffrn_reflns_theta_full 25.242
_diffrn_reflns_theta_max 25.996
_diffrn_reflns_theta_min 2.510
_exptl_absorpt_coefficient_mu 1.133
_exptl_absorpt_correction_T_max 0.7456
_exptl_absorpt_correction_T_min 0.5885
_exptl_absorpt_correction_type multi-scan
_exptl_absorpt_process_details sadabs
_exptl_crystal_colour red
_exptl_crystal_colour_primary red
_exptl_crystal_density_diffrn 1.734
_exptl_crystal_description prismatic
_exptl_crystal_F_000 3616
_exptl_crystal_size_max 0.18
_exptl_crystal_size_mid 0.15
_exptl_crystal_size_min 0.11
_refine_diff_density_max 0.212
_refine_diff_density_min -0.326
_refine_diff_density_rms 0.062
_refine_ls_abs_structure_details
;
 Flack x determined using 1525 quotients [(I+)-(I-)]/[(I+)+(I-)]
 (Parsons, Flack and Wagner, Acta Cryst. B69 (2013) 249-259).
;
_refine_ls_abs_structure_Flack -0.028(10)
_refine_ls_extinction_method none
_refine_ls_goodness_of_fit_ref 1.068
_refine_ls_hydrogen_treatment constr
_refine_ls_matrix_type full
_refine_ls_number_parameters 293
_refine_ls_number_reflns 3401
_refine_ls_number_restraints 111
_refine_ls_restrained_S_all 1.133
_refine_ls_R_factor_all 0.0193
_refine_ls_R_factor_gt 0.0178
_refine_ls_shift/su_max 0.001
_refine_ls_shift/su_mean 0.000
_refine_ls_structure_factor_coef Fsqd
_refine_ls_weighting_details 'w=1/[\s^2^(Fo^2^)+(0.0183P)^2^+3.1678P] where P=(Fo^2^+2Fc^2^)/3'
_refine_ls_weighting_scheme calc
_refine_ls_wR_factor_gt 0.0412
_refine_ls_wR_factor_ref 0.0420
_reflns_Friedel_coverage 0.914
_reflns_Friedel_fraction_full 0.995
_reflns_Friedel_fraction_max 0.996
_reflns_number_gt 3296
_reflns_number_total 3401
_reflns_threshold_expression 'I > 2\s(I)'
_cod_data_source_file d2nj04198g2.cif
_cod_data_source_block mo_d8v191192_0m
_cod_depositor_comments 'Adding full bibliography for 7061942--7061946.cif.'
_cod_database_code 7061944
_shelx_shelxl_version_number 2018/3
_shelx_space_group_comment
;
The symmetry employed for this shelxl refinement is uniquely defined
by the following loop, which should always be used as a source of
symmetry information in preference to the above space-group names.
They are only intended as comments.
;
_shelx_estimated_absorpt_t_max 0.885
_shelx_estimated_absorpt_t_min 0.822
_olex2_refinement_description
;
1. Fixed Uiso
 At 1.2 times of:
  All C(H) groups, All C(H,H) groups
 At 1.5 times of:
  All C(H,H,H) groups
2. Restrained distances
 C1-C2 = C1'-C2'
 1.55 with sigma of 0.02
3. Uiso/Uaniso restraints and constraints
C1 \\sim C2 \\sim C1' \\sim C2': within 2A with sigma of 0.004 and sigma for
terminal atoms of 0.008 within 2A
Uanis(F1') \\sim Ueq, Uanis(F2') \\sim Ueq, Uanis(F3') \\sim Ueq, Uanis(F4')
\\sim Ueq, Uanis(F5') \\sim Ueq, Uanis(F6') \\sim Ueq: with sigma of 0.01 and
sigma for terminal atoms of 0.02
Uanis(F1) \\sim Ueq, Uanis(F2) \\sim Ueq, Uanis(F3) \\sim Ueq, Uanis(F4) \\sim
Ueq, Uanis(F5) \\sim Ueq, Uanis(F6) \\sim Ueq: with sigma of 0.01 and sigma for
terminal atoms of 0.02
4. Others
 Fixed Sof: C1(0.7) H1A(0.7) H1B(0.7) C2(0.7) H2A(0.7) H2B(0.7) C1'(0.3)
 H1'A(0.3) H1'B(0.3) C2'(0.3) H2'A(0.3) H2'B(0.3) F1(0.5) F2(0.5) F3(0.5)
 F4(0.5) F5(0.5) F6(0.5) F1'(0.5) F2'(0.5) F3'(0.5) F4'(0.5) F5'(0.5) F6'(0.5)
5.a Secondary CH2 refined with riding coordinates:
 C1(H1A,H1B), C2(H2A,H2B), C1'(H1'A,H1'B), C2'(H2'A,H2'B)
5.b Aromatic/amide H refined with riding coordinates:
 C9(H9), C10(H10), C12(H12), C13(H13)
5.c Idealised Me refined as rotating group:
 C3(H3A,H3B,H3C), C4(H4A,H4B,H4C), C5(H5A,H5B,H5C), C6(H6A,H6B,H6C)
;
_olex2_submission_special_instructions 'No special instructions were received'

loop_
_space_group_symop_operation_xyz
'x, y, z'
'-x+1/2, -y+1/2, z+1/2'
'-y, x+1/2, z+1/4'
'y+1/2, -x, z+3/4'
'x, -y, z+1/2'
'-x+1/2, y+1/2, z'
'-y, -x+1/2, z+3/4'
'y+1/2, x, z+1/4'
'x+1/2, y+1/2, z+1/2'
'-x+1, -y+1, z+1'
'-y+1/2, x+1, z+3/4'
'y+1, -x+1/2, z+5/4'
'x+1/2, -y+1/2, z+1'
'-x+1, y+1, z+1/2'
'-y+1/2, -x+1, z+5/4'
'y+1, x+1/2, z+3/4'

loop_
_atom_site_label
_atom_site_type_symbol
_atom_site_fract_x
_atom_site_fract_y
_atom_site_fract_z
_atom_site_U_iso_or_equiv
_atom_site_adp_type
_atom_site_occupancy
_atom_site_site_symmetry_order
_atom_site_calc_flag
_atom_site_refinement_flags_posn
_atom_site_refinement_flags_adp
_atom_site_refinement_flags_occupancy
_atom_site_disorder_assembly
_atom_site_disorder_group
Pd1 Pd 0.62311(2) 0.60487(2) 0.53717(2) 0.02995(8) Uani 1 1 d . . . . .
N1 N 0.60880(19) 0.59456(17) 0.6808(3) 0.0463(9) Uani 1 1 d . . . . .
N2 N 0.61672(14) 0.70083(15) 0.5666(2) 0.0375(7) Uani 1 1 d . . . . .
O1 O 0.63508(13) 0.62255(15) 0.3964(2) 0.0423(6) Uani 1 1 d . . . . .
C1 C 0.5853(3) 0.6568(3) 0.7141(4) 0.0487(12) Uani 0.7 1 d D U P A 1
H1A H 0.542593 0.661785 0.695051 0.058 Uiso 0.7 1 calc R U P A 1
H1B H 0.587542 0.659367 0.783896 0.058 Uiso 0.7 1 calc R U P A 1
C2 C 0.6222(3) 0.7052(4) 0.6715(6) 0.0464(14) Uani 0.7 1 d D U P A 1
H2A H 0.664951 0.700525 0.690664 0.056 Uiso 0.7 1 calc R U P A 1
H2B H 0.607808 0.745112 0.693455 0.056 Uiso 0.7 1 calc R U P A 1
C1' C 0.6341(7) 0.6529(6) 0.7227(9) 0.0446(19) Uani 0.3 1 d D U P A 2
H1'A H 0.678179 0.655992 0.712488 0.053 Uiso 0.3 1 calc R U P A 2
H1'B H 0.625465 0.655763 0.791250 0.053 Uiso 0.3 1 calc R U P A 2
C2' C 0.5998(7) 0.7020(10) 0.6667(16) 0.047(2) Uani 0.3 1 d D U P A 2
H2'A H 0.555762 0.695210 0.672802 0.057 Uiso 0.3 1 calc R U P A 2
H2'B H 0.609140 0.742197 0.693618 0.057 Uiso 0.3 1 calc R U P A 2
C3 C 0.5540(2) 0.5588(3) 0.7011(3) 0.0636(13) Uani 1 1 d . . . . .
H3A H 0.560868 0.516614 0.682988 0.095 Uiso 1 1 calc R U . . .
H3B H 0.519961 0.575048 0.664953 0.095 Uiso 1 1 calc R U . . .
H3C H 0.544897 0.560904 0.768825 0.095 Uiso 1 1 calc R U . . .
C4 C 0.6582(2) 0.5660(3) 0.7313(4) 0.0810(19) Uani 1 1 d . . . . .
H4A H 0.695178 0.589599 0.722296 0.122 Uiso 1 1 calc R U . . .
H4B H 0.664301 0.525037 0.706724 0.122 Uiso 1 1 calc R U . . .
H4C H 0.648507 0.563969 0.798788 0.122 Uiso 1 1 calc R U . . .
C5 C 0.67128(19) 0.73229(18) 0.5310(4) 0.0637(12) Uani 1 1 d . . . . .
H5A H 0.672089 0.730329 0.461763 0.096 Uiso 1 1 calc R U . . .
H5B H 0.707457 0.712712 0.556504 0.096 Uiso 1 1 calc R U . . .
H5C H 0.670339 0.774608 0.551142 0.096 Uiso 1 1 calc R U . . .
C6 C 0.5632(2) 0.72996(18) 0.5279(4) 0.0642(12) Uani 1 1 d . . . . .
H6A H 0.527050 0.708122 0.548711 0.096 Uiso 1 1 calc R U . . .
H6B H 0.565218 0.729571 0.458691 0.096 Uiso 1 1 calc R U . . .
H6C H 0.561204 0.771785 0.550314 0.096 Uiso 1 1 calc R U . . .
C7 C 0.5942(2) 0.6134(2) 0.3376(4) 0.0496(11) Uani 1 1 d . . . . .
C8 C 0.63334(14) 0.51638(15) 0.5182(2) 0.0333(8) Uani 1 1 d . . . . .
C9 C 0.58483(17) 0.47883(17) 0.5006(3) 0.0520(11) Uani 1 1 d . . . . .
H9 H 0.546010 0.496154 0.491688 0.062 Uiso 1 1 calc R U . . .
C10 C 0.59104(19) 0.41700(19) 0.4957(4) 0.0538(11) Uani 1 1 d . . . . .
H10 H 0.556610 0.392412 0.484638 0.065 Uiso 1 1 calc R U . . .
C11 C 0.6469(2) 0.39069(17) 0.5067(3) 0.0451(10) Uani 1 1 d . . . . .
C12 C 0.69639(18) 0.42692(17) 0.5195(3) 0.0487(10) Uani 1 1 d . . . . .
H12 H 0.735461 0.409479 0.524134 0.058 Uiso 1 1 calc R U . . .
C13 C 0.68949(14) 0.48930(16) 0.5258(4) 0.0442(9) Uani 1 1 d . . . . .
H13 H 0.724114 0.513841 0.535480 0.053 Uiso 1 1 calc R U . . .
C14 C 0.6530(3) 0.3239(2) 0.5048(4) 0.0670(15) Uani 1 1 d . . . . .
F1 F 0.5989(5) 0.5620(4) 0.2944(8) 0.088(3) Uani 0.5 1 d . U P B 1
F2 F 0.5386(3) 0.6137(6) 0.3711(6) 0.090(4) Uani 0.5 1 d . U P B 1
F3 F 0.5936(7) 0.6531(4) 0.2653(8) 0.093(5) Uani 0.5 1 d . U P B 1
F4 F 0.6498(7) 0.3000(4) 0.4230(5) 0.085(3) Uani 0.5 1 d . U P C 1
F5 F 0.6087(5) 0.2959(3) 0.5565(8) 0.083(2) Uani 0.5 1 d . U P C 1
F6 F 0.7046(5) 0.3041(4) 0.5421(13) 0.108(4) Uani 0.5 1 d . U P C 1
F1' F 0.5653(7) 0.5591(4) 0.3345(10) 0.116(4) Uani 0.5 1 d . U P B 2
F2' F 0.5451(5) 0.6490(5) 0.3433(9) 0.107(5) Uani 0.5 1 d . U P B 2
F3' F 0.6086(6) 0.6196(10) 0.2484(8) 0.148(6) Uani 0.5 1 d . U P B 2
F4' F 0.6040(6) 0.2975(4) 0.4659(15) 0.144(5) Uani 0.5 1 d . U P C 2
F5' F 0.6670(12) 0.3008(5) 0.5784(8) 0.141(6) Uani 0.5 1 d . U P C 2
F6' F 0.6925(9) 0.3058(5) 0.4397(13) 0.148(6) Uani 0.5 1 d . U P C 2

loop_
_atom_site_aniso_label
_atom_site_aniso_U_11
_atom_site_aniso_U_22
_atom_site_aniso_U_33
_atom_site_aniso_U_23
_atom_site_aniso_U_13
_atom_site_aniso_U_12
Pd1 0.02875(13) 0.02803(13) 0.03306(12) -0.00213(13) -0.00076(14) 0.00016(9)
N1 0.068(2) 0.0356(19) 0.035(2) -0.0008(16) 0.0008(17) -0.0045(17)
N2 0.0368(15) 0.0347(17) 0.0409(17) -0.0039(13) 0.0005(13) 0.0033(13)
O1 0.0378(16) 0.0516(17) 0.0375(16) -0.0016(14) 0.0008(13) -0.0054(14)
C1 0.055(3) 0.047(3) 0.044(3) -0.012(2) 0.006(3) 0.001(3)
C2 0.051(4) 0.042(3) 0.047(3) -0.011(2) 0.002(3) -0.003(3)
C1' 0.052(4) 0.041(3) 0.041(3) -0.014(3) 0.003(4) -0.002(4)
C2' 0.053(5) 0.042(4) 0.046(4) -0.012(3) 0.004(4) 0.000(4)
C3 0.041(2) 0.101(4) 0.048(2) 0.018(3) 0.0072(19) 0.008(2)
C4 0.048(3) 0.148(6) 0.048(3) 0.024(3) -0.015(2) -0.015(3)
C5 0.059(2) 0.039(2) 0.093(3) -0.014(3) 0.024(3) -0.0104(18)
C6 0.065(3) 0.038(2) 0.090(3) -0.002(3) -0.026(3) 0.0146(18)
C7 0.054(3) 0.051(3) 0.044(3) -0.003(2) 0.001(2) 0.001(2)
C8 0.0353(16) 0.0339(18) 0.031(2) -0.0006(14) -0.0003(14) -0.0007(12)
C9 0.0289(18) 0.043(2) 0.084(3) -0.013(2) -0.0018(19) 0.0024(16)
C10 0.044(2) 0.041(2) 0.076(3) -0.015(2) 0.003(2) -0.0140(18)
C11 0.064(3) 0.0309(19) 0.040(2) 0.0004(15) -0.0022(18) 0.0023(18)
C12 0.0452(19) 0.041(2) 0.060(3) 0.0027(19) -0.008(2) 0.0098(16)
C13 0.0346(16) 0.038(2) 0.060(2) 0.004(2) -0.008(2) -0.0010(13)
C14 0.101(4) 0.039(2) 0.061(3) -0.004(2) -0.014(3) 0.004(3)
F1 0.106(6) 0.060(5) 0.097(7) -0.052(6) -0.018(5) 0.002(4)
F2 0.031(3) 0.183(12) 0.056(4) -0.011(6) -0.010(3) -0.006(6)
F3 0.152(11) 0.059(4) 0.067(8) 0.023(4) -0.041(7) -0.016(5)
F4 0.156(9) 0.047(4) 0.051(4) -0.015(3) -0.011(6) 0.023(7)
F5 0.125(7) 0.031(3) 0.094(6) 0.009(3) 0.028(5) -0.020(4)
F6 0.114(6) 0.044(3) 0.164(12) -0.004(7) -0.068(8) 0.031(4)
F1' 0.155(10) 0.058(5) 0.135(10) 0.011(6) -0.103(8) -0.033(7)
F2' 0.090(7) 0.098(7) 0.132(11) -0.055(6) -0.061(7) 0.054(6)
F3' 0.097(7) 0.32(2) 0.029(4) 0.012(10) 0.001(4) -0.038(12)
F4' 0.144(10) 0.037(4) 0.251(16) -0.012(8) -0.042(10) -0.014(5)
F5' 0.290(19) 0.053(5) 0.080(6) 0.016(4) -0.012(10) 0.043(11)
F6' 0.197(12) 0.051(4) 0.195(15) -0.030(7) 0.090(11) 0.022(8)

loop_
_atom_type_symbol
_atom_type_description
_atom_type_scat_dispersion_real
_atom_type_scat_dispersion_imag
_atom_type_scat_source
C C 0.0033 0.0016 'International Tables Vol C Tables 4.2.6.8 and 6.1.1.4'
H H 0.0000 0.0000 'International Tables Vol C Tables 4.2.6.8 and 6.1.1.4'
F F 0.0171 0.0103 'International Tables Vol C Tables 4.2.6.8 and 6.1.1.4'
N N 0.0061 0.0033 'International Tables Vol C Tables 4.2.6.8 and 6.1.1.4'
O O 0.0106 0.0060 'International Tables Vol C Tables 4.2.6.8 and 6.1.1.4'
Pd Pd -0.9988 1.0072 'International Tables Vol C Tables 4.2.6.8 and 6.1.1.4'

loop_
_geom_angle_atom_site_label_1
_geom_angle_atom_site_label_2
_geom_angle_atom_site_label_3
_geom_angle
_geom_angle_site_symmetry_1
_geom_angle_site_symmetry_3
_geom_angle_publ_flag
N1 Pd1 N2 84.83(13) . . ?
O1 Pd1 N1 175.15(14) . . ?
O1 Pd1 N2 90.44(12) . . ?
C8 Pd1 N1 92.34(14) . . ?
C8 Pd1 N2 175.69(13) . . ?
C8 Pd1 O1 92.45(13) . . ?
C1 N1 Pd1 104.6(3) . . ?
C1' N1 Pd1 103.4(6) . . ?
C3 N1 Pd1 112.1(3) . . ?
C3 N1 C1 98.2(4) . . ?
C3 N1 C1' 132.8(6) . . ?
C4 N1 Pd1 114.5(3) . . ?
C4 N1 C1 119.5(5) . . ?
C4 N1 C1' 84.4(6) . . ?
C4 N1 C3 106.8(4) . . ?
C2 N2 Pd1 104.4(4) . . ?
C2' N2 Pd1 102.7(9) . . ?
C2' N2 C5 121.9(8) . . ?
C5 N2 Pd1 110.0(2) . . ?
C5 N2 C2 104.0(4) . . ?
C6 N2 Pd1 114.5(2) . . ?
C6 N2 C2 114.3(4) . . ?
C6 N2 C2' 98.4(7) . . ?
C6 N2 C5 109.1(4) . . ?
C7 O1 Pd1 121.6(3) . . ?
N1 C1 H1A 109.7 . . ?
N1 C1 H1B 109.7 . . ?
H1A C1 H1B 108.2 . . ?
C2 C1 N1 109.7(5) . . ?
C2 C1 H1A 109.7 . . ?
C2 C1 H1B 109.7 . . ?
N2 C2 H2A 110.0 . . ?
N2 C2 H2B 110.0 . . ?
C1 C2 N2 108.3(5) . . ?
C1 C2 H2A 110.0 . . ?
C1 C2 H2B 110.0 . . ?
H2A C2 H2B 108.4 . . ?
N1 C1' H1'A 111.3 . . ?
N1 C1' H1'B 111.3 . . ?
N1 C1' C2' 102.5(12) . . ?
H1'A C1' H1'B 109.2 . . ?
C2' C1' H1'A 111.3 . . ?
C2' C1' H1'B 111.3 . . ?
N2 C2' C1' 110.9(13) . . ?
N2 C2' H2'A 109.5 . . ?
N2 C2' H2'B 109.5 . . ?
C1' C2' H2'A 109.5 . . ?
C1' C2' H2'B 109.5 . . ?
H2'A C2' H2'B 108.0 . . ?
N1 C3 H3A 109.5 . . ?
N1 C3 H3B 109.5 . . ?
N1 C3 H3C 109.5 . . ?
H3A C3 H3B 109.5 . . ?
H3A C3 H3C 109.5 . . ?
H3B C3 H3C 109.5 . . ?
N1 C4 H4A 109.5 . . ?
N1 C4 H4B 109.5 . . ?
N1 C4 H4C 109.5 . . ?
H4A C4 H4B 109.5 . . ?
H4A C4 H4C 109.5 . . ?
H4B C4 H4C 109.5 . . ?
N2 C5 H5A 109.5 . . ?
N2 C5 H5B 109.5 . . ?
N2 C5 H5C 109.5 . . ?
H5A C5 H5B 109.5 . . ?
H5A C5 H5C 109.5 . . ?
H5B C5 H5C 109.5 . . ?
N2 C6 H6A 109.5 . . ?
N2 C6 H6B 109.5 . . ?
N2 C6 H6C 109.5 . . ?
H6A C6 H6B 109.5 . . ?
H6A C6 H6C 109.5 . . ?
H6B C6 H6C 109.5 . . ?
O1 C7 F1 113.5(6) . . ?
O1 C7 F2 116.0(6) . . ?
O1 C7 F3 113.9(7) . . ?
O1 C7 F1' 120.5(6) . . ?
O1 C7 F2' 116.9(6) . . ?
O1 C7 F3' 116.6(7) . . ?
F1 C7 F2 104.4(7) . . ?
F1 C7 F3 102.5(7) . . ?
F2 C7 F3 105.0(8) . . ?
F2' C7 F1' 98.0(8) . . ?
F3' C7 F1' 100.2(9) . . ?
F3' C7 F2' 101.1(10) . . ?
C9 C8 Pd1 121.9(3) . . ?
C9 C8 C13 116.8(3) . . ?
C13 C8 Pd1 121.2(2) . . ?
C8 C9 H9 119.0 . . ?
C10 C9 C8 122.0(4) . . ?
C10 C9 H9 119.0 . . ?
C9 C10 H10 119.9 . . ?
C11 C10 C9 120.3(4) . . ?
C11 C10 H10 119.9 . . ?
C10 C11 C14 120.0(4) . . ?
C12 C11 C10 119.1(4) . . ?
C12 C11 C14 120.9(4) . . ?
C11 C12 H12 119.9 . . ?
C11 C12 C13 120.1(3) . . ?
C13 C12 H12 119.9 . . ?
C8 C13 C12 121.6(3) . . ?
C8 C13 H13 119.2 . . ?
C12 C13 H13 119.2 . . ?
F4 C14 C11 115.1(6) . . ?
F4 C14 F5 104.8(8) . . ?
F4 C14 F6 105.8(9) . . ?
F5 C14 C11 112.0(5) . . ?
F6 C14 C11 113.4(6) . . ?
F6 C14 F5 104.7(9) . . ?
F4' C14 C11 111.5(6) . . ?
F5' C14 C11 115.6(7) . . ?
F5' C14 F4' 112.1(12) . . ?
F5' C14 F6' 107.5(10) . . ?
F6' C14 C11 111.8(7) . . ?
F6' C14 F4' 96.7(9) . . ?

loop_
_geom_bond_atom_site_label_1
_geom_bond_atom_site_label_2
_geom_bond_distance
_geom_bond_site_symmetry_2
_geom_bond_publ_flag
Pd1 N1 2.068(4) . ?
Pd1 N2 2.170(3) . ?
Pd1 O1 2.047(3) . ?
Pd1 C8 1.991(3) . ?
N1 C1 1.547(7) . ?
N1 C1' 1.528(13) . ?
N1 C3 1.477(6) . ?
N1 C4 1.452(6) . ?
N2 C2 1.492(9) . ?
N2 C2' 1.47(2) . ?
N2 C5 1.483(5) . ?
N2 C6 1.457(5) . ?
O1 C7 1.246(6) . ?
C1 H1A 0.9900 . ?
C1 H1B 0.9900 . ?
C1 C2 1.475(9) . ?
C2 H2A 0.9900 . ?
C2 H2B 0.9900 . ?
C1' H1'A 0.9900 . ?
C1' H1'B 0.9900 . ?
C1' C2' 1.54(2) . ?
C2' H2'A 0.9900 . ?
C2' H2'B 0.9900 . ?
C3 H3A 0.9800 . ?
C3 H3B 0.9800 . ?
C3 H3C 0.9800 . ?
C4 H4A 0.9800 . ?
C4 H4B 0.9800 . ?
C4 H4C 0.9800 . ?
C5 H5A 0.9800 . ?
C5 H5B 0.9800 . ?
C5 H5C 0.9800 . ?
C6 H6A 0.9800 . ?
C6 H6B 0.9800 . ?
C6 H6C 0.9800 . ?
C7 F1 1.296(9) . ?
C7 F2 1.320(9) . ?
C7 F3 1.350(10) . ?
C7 F1' 1.362(10) . ?
C7 F2' 1.346(10) . ?
C7 F3' 1.309(11) . ?
C8 C9 1.381(5) . ?
C8 C13 1.385(4) . ?
C9 H9 0.9500 . ?
C9 C10 1.378(6) . ?
C10 H10 0.9500 . ?
C10 C11 1.377(6) . ?
C11 C12 1.370(6) . ?
C11 C14 1.486(6) . ?
C12 H12 0.9500 . ?
C12 C13 1.393(5) . ?
C13 H13 0.9500 . ?
C14 F4 1.274(9) . ?
C14 F5 1.372(10) . ?
C14 F6 1.333(11) . ?
C14 F4' 1.350(11) . ?
C14 F5' 1.200(11) . ?
C14 F6' 1.333(12) . ?

loop_
_geom_torsion_atom_site_label_1
_geom_torsion_atom_site_label_2
_geom_torsion_atom_site_label_3
_geom_torsion_atom_site_label_4
_geom_torsion
_geom_torsion_site_symmetry_1
_geom_torsion_site_symmetry_2
_geom_torsion_site_symmetry_3
_geom_torsion_site_symmetry_4
_geom_torsion_publ_flag
Pd1 N1 C1 C2 -44.5(6) . . . . ?
Pd1 N1 C1' C2' 54.2(11) . . . . ?
Pd1 N2 C2 C1 -42.8(6) . . . . ?
Pd1 N2 C2' C1' 39.7(13) . . . . ?
Pd1 O1 C7 F1 -96.7(8) . . . . ?
Pd1 O1 C7 F2 24.3(9) . . . . ?
Pd1 O1 C7 F3 146.4(7) . . . . ?
Pd1 O1 C7 F1' -50.8(11) . . . . ?
Pd1 O1 C7 F2' 67.8(9) . . . . ?
Pd1 O1 C7 F3' -172.5(12) . . . . ?
Pd1 C8 C9 C10 -174.2(4) . . . . ?
Pd1 C8 C13 C12 175.2(3) . . . . ?
N1 C1 C2 N2 60.6(7) . . . . ?
N1 C1' C2' N2 -65.9(14) . . . . ?
C3 N1 C1 C2 -159.9(5) . . . . ?
C3 N1 C1' C2' -84.1(12) . . . . ?
C4 N1 C1 C2 85.4(6) . . . . ?
C4 N1 C1' C2' 168.1(11) . . . . ?
C5 N2 C2 C1 -158.1(5) . . . . ?
C5 N2 C2' C1' -83.9(15) . . . . ?
C6 N2 C2 C1 83.0(6) . . . . ?
C6 N2 C2' C1' 157.3(11) . . . . ?
C8 C9 C10 C11 -1.2(7) . . . . ?
C9 C8 C13 C12 -2.4(6) . . . . ?
C9 C10 C11 C12 -2.1(7) . . . . ?
C9 C10 C11 C14 177.8(5) . . . . ?
C10 C11 C12 C13 3.0(7) . . . . ?
C10 C11 C14 F4 75.9(11) . . . . ?
C10 C11 C14 F5 -43.7(9) . . . . ?
C10 C11 C14 F6 -162.0(11) . . . . ?
C10 C11 C14 F4' 17.4(13) . . . . ?
C10 C11 C14 F5' -112.1(15) . . . . ?
C10 C11 C14 F6' 124.4(12) . . . . ?
C11 C12 C13 C8 -0.8(7) . . . . ?
C12 C11 C14 F4 -104.2(10) . . . . ?
C12 C11 C14 F5 136.2(8) . . . . ?
C12 C11 C14 F6 17.8(12) . . . . ?
C12 C11 C14 F4' -162.7(11) . . . . ?
C12 C11 C14 F5' 67.7(16) . . . . ?
C12 C11 C14 F6' -55.7(13) . . . . ?
C13 C8 C9 C10 3.3(6) . . . . ?
C14 C11 C12 C13 -176.8(4) . . . . ?
